data_2022277
loop_
_publ_author_name
'Rutherford, Ryan Noboru'
'Ura, Shinji'
'Chan, Tak-Hang'
'Fukumoto, Kozo'
'Nishioka, Takanori'
'Renzetti, Andrea'

_publ_section_title
;
 Dibenzoate esters of <i>cis</i>-tetralin-2,3-diol as analogs of
 (--)-epigallocatechin gallate: synthesis and crystal structure of
 anticancer drug candidates
;
_journal_coeditor_code OP3007
_journal_issue 12
_journal_name_full 'Acta Crystallographica Section C'
_journal_page_first
;
;
_journal_paper_doi 10.1107/S2053229620014916
_journal_volume 76
_journal_year 2020
_chemical_formula_iupac 'C66 H56 O10'
_chemical_formula_moiety 'C66 H56 O10'
_chemical_formula_sum 'C66 H56 O10'
_chemical_formula_weight 1009.10
_chemical_name_systematic
;
(2<i>R</i>,3<i>S</i>)-1,2,3,4-Tetrahydronaphthalene-2,3-diyl
bis[3,4,5-tris(benzyloxy)benzoate]
;
_space_group_crystal_system triclinic
_space_group_IT_number 2
_space_group_name_Hall '-P 1'
_space_group_name_H-M_alt 'P -1'
_atom_sites_solution_hydrogens geom
_atom_sites_solution_primary dual
_audit_creation_method
;
Olex2 1.3
(compiled 2020.02.04 svn.rd84adfe8 for OlexSys, GUI svn.r6032)
;
_cell_angle_alpha 79.013(6)
_cell_angle_beta 87.544(9)
_cell_angle_gamma 83.381(8)
_cell_formula_units_Z 2
_cell_length_a 13.574(3)
_cell_length_b 13.829(3)
_cell_length_c 14.657(3)
_cell_measurement_reflns_used 8135
_cell_measurement_temperature 193.4
_cell_measurement_theta_max 27.4662
_cell_measurement_theta_min 3.0193
_cell_volume 2682.3(10)
_computing_cell_refinement
;
CrystalClear (Rigaku, 2008)
;
_computing_data_collection
;
CrystalClear (Rigaku, 2008)
;
_computing_data_reduction
;
CrystalClear (Rigaku, 2008)
;
_computing_molecular_graphics
;
OLEX2 (Dolomanov <i>et al.</i>, 2009)
;
_computing_publication_material
;
OLEX2 (Dolomanov <i>et al.</i>, 2009)
;
_computing_structure_refinement
;
SHELXL2018 (Sheldrick, 2015b)
;
_computing_structure_solution
;
SHELXT2018 (Sheldrick, 2015a)
;
_diffrn_ambient_temperature 193.4
_diffrn_detector CCD
_diffrn_measured_fraction_theta_full 0.981
_diffrn_measured_fraction_theta_max 0.961
_diffrn_measurement_device 'AFC10: Fixed Chi 2 circle'
_diffrn_measurement_device_type 'Rigaku Saturn724+ (2x2 bin mode)'
_diffrn_measurement_method dtprofit.ref
_diffrn_radiation_monochromator graphite
_diffrn_radiation_probe x-ray
_diffrn_radiation_type MoK\a
_diffrn_radiation_wavelength 0.71075
_diffrn_reflns_av_R_equivalents 0.0321
_diffrn_reflns_av_unetI/netI 0.0574
_diffrn_reflns_limit_h_max 16
_diffrn_reflns_limit_h_min -16
_diffrn_reflns_limit_k_max 17
_diffrn_reflns_limit_k_min -17
_diffrn_reflns_limit_l_max 18
_diffrn_reflns_limit_l_min -18
_diffrn_reflns_number 22437
_diffrn_reflns_theta_full 25.242
_diffrn_reflns_theta_max 27.461
_diffrn_reflns_theta_min 3.019
_diffrn_source 'sealed X-ray tube'
_exptl_absorpt_coefficient_mu 0.083
_exptl_absorpt_correction_T_max 1.0000
_exptl_absorpt_correction_T_min 0.8566
_exptl_absorpt_correction_type multi-scan
_exptl_absorpt_process_details '(CrystalClear; Rigaku, 2008)'
_exptl_crystal_colour 'clear colourless'
_exptl_crystal_density_diffrn 1.249
_exptl_crystal_description plate
_exptl_crystal_F_000 1064
_exptl_crystal_size_max 0.132
_exptl_crystal_size_mid 0.084
_exptl_crystal_size_min 0.065
_refine_diff_density_max 0.204
_refine_diff_density_min -0.185
_refine_ls_extinction_method none
_refine_ls_goodness_of_fit_ref 1.036
_refine_ls_hydrogen_treatment constr
_refine_ls_matrix_type full
_refine_ls_number_parameters 740
_refine_ls_number_reflns 11802
_refine_ls_number_restraints 132
_refine_ls_restrained_S_all 1.031
_refine_ls_R_factor_all 0.0961
_refine_ls_R_factor_gt 0.0559
_refine_ls_shift/su_max 0.000
_refine_ls_shift/su_mean 0.000
_refine_ls_structure_factor_coef Fsqd
_refine_ls_weighting_details 'w=1/[\s^2^(Fo^2^)+(0.0587P)^2^] where P=(Fo^2^+2Fc^2^)/3'
_refine_ls_weighting_scheme calc
_refine_ls_wR_factor_gt 0.1182
_refine_ls_wR_factor_ref 0.1405
_reflns_number_gt 7475
_reflns_number_total 11802
_reflns_threshold_expression 'I > 2\s(I)'
_cod_data_source_file op3007sup1.cif
_cod_data_source_block 4
_cod_database_code 2022277
_shelx_space_group_comment
;
The symmetry employed for this shelxl refinement is uniquely defined
by the following loop, which should always be used as a source of
symmetry information in preference to the above space-group names.
They are only intended as comments.
;
_shelx_estimated_absorpt_t_min 0.989
_shelx_estimated_absorpt_t_max 0.995

loop_
_space_group_symop_operation_xyz
'x, y, z'
'-x, -y, -z'

loop_
_atom_site_type_symbol
_atom_site_label
_atom_site_fract_x
_atom_site_fract_y
_atom_site_fract_z
_atom_site_U_iso_or_equiv
_atom_site_adp_type
_atom_site_calc_flag
_atom_site_occupancy
_atom_site_disorder_assembly
_atom_site_disorder_group
O O1 0.73344(8) 0.70247(9) 0.68718(8) 0.0408(3) Uani d 1 . .
O O5 0.53926(9) 0.97432(9) 0.36357(8) 0.0455(3) Uani d 1 . .
O O9 0.93988(8) 0.41510(9) 0.25621(8) 0.0431(3) Uani d 1 . .
O O6 0.83722(9) 0.52822(9) 0.64620(8) 0.0438(3) Uani d 1 . .
O O3 0.37480(9) 0.75731(9) 0.58587(9) 0.0476(3) Uani d 1 . .
O O8 0.86191(9) 0.59140(9) 0.29997(8) 0.0473(3) Uani d 1 . .
O O10 0.95194(9) 0.25176(9) 0.38016(9) 0.0473(3) Uani d 1 . .
O O4 0.37380(9) 0.90210(10) 0.43536(9) 0.0503(4) Uani d 1 . .
O O2 0.81809(9) 0.75757(10) 0.55480(9) 0.0552(4) Uani d 1 . .
O O7 0.90443(10) 0.37088(9) 0.69560(9) 0.0540(4) Uani d 1 . .
C C12 0.64205(13) 0.78422(12) 0.55684(12) 0.0366(4) Uani d 1 . .
C C16 0.54976(13) 0.89834(13) 0.43846(12) 0.0375(4) Uani d 1 . .
C C14 0.46598(13) 0.78486(13) 0.55310(12) 0.0378(4) Uani d 1 . .
C C15 0.46235(13) 0.85937(13) 0.47422(12) 0.0370(4) Uani d 1 . .
C C32 0.62505(12) 1.02131(13) 0.32988(12) 0.0396(4) Uani d 1 . .
H H32A 0.677190 0.972109 0.311392 0.048 Uiso calc 1 . .
H H32B 0.651408 1.050218 0.379390 0.048 Uiso calc 1 . .
C C2 0.71398(13) 0.54176(14) 0.87901(12) 0.0412(4) Uani d 1 . .
C C17 0.63958(13) 0.85989(13) 0.47919(12) 0.0382(4) Uani d 1 . .
H H17 0.699230 0.885111 0.454195 0.046 Uiso calc 1 . .
C C13 0.55558(13) 0.74646(13) 0.59436(12) 0.0387(4) Uani d 1 . .
H H13 0.557855 0.694971 0.647622 0.046 Uiso calc 1 . .
C C11 0.74048(14) 0.74752(13) 0.59737(13) 0.0395(4) Uani d 1 . .
C C42 0.88031(13) 0.51315(13) 0.37194(12) 0.0391(4) Uani d 1 . .
C C43 0.91311(13) 0.42290(13) 0.34640(12) 0.0392(4) Uani d 1 . .
C C41 0.86817(12) 0.51874(13) 0.46550(12) 0.0397(4) Uani d 1 . .
H H41 0.847318 0.580496 0.483485 0.048 Uiso calc 1 . .
C C9 0.82884(13) 0.54594(13) 0.74040(12) 0.0392(4) Uani d 1 . .
H H9 0.888512 0.512055 0.775744 0.047 Uiso calc 1 . .
C C1 0.75421(13) 0.62360(14) 0.89874(12) 0.0407(4) Uani d 1 . .
C C33 0.59738(13) 1.10170(13) 0.24740(12) 0.0370(4) Uani d 1 . .
C C44 0.92717(13) 0.33670(13) 0.41472(13) 0.0397(4) Uani d 1 . .
C C10 0.73620(14) 0.50701(14) 0.78790(12) 0.0434(4) Uani d 1 . .
H H10A 0.679204 0.529846 0.746345 0.052 Uiso calc 1 . .
H H10B 0.745030 0.433660 0.799434 0.052 Uiso calc 1 . .
C C40 0.88666(12) 0.43373(13) 0.53238(12) 0.0380(4) Uani d 1 . .
C C39 0.87865(13) 0.43821(14) 0.63261(13) 0.0416(4) Uani d 1 . .
C C8 0.82547(13) 0.65648(13) 0.73355(13) 0.0403(4) Uani d 1 . .
H H8 0.884320 0.681707 0.697256 0.048 Uiso calc 1 . .
C C19 0.40241(13) 0.57904(14) 0.65011(13) 0.0438(5) Uani d 1 . .
C C45 0.91520(13) 0.34203(13) 0.50787(13) 0.0415(4) Uani d 1 . .
H H45 0.926278 0.284038 0.554351 0.050 Uiso calc 1 . .
C C61 0.98163(14) 0.08034(13) 0.38786(13) 0.0444(5) Uani d 1 . .
C C34 0.50041(14) 1.14012(14) 0.22908(13) 0.0464(5) Uani d 1 . .
H H34 0.448357 1.114626 0.268517 0.056 Uiso calc 1 . .
C C47 0.79546(15) 0.75641(13) 0.23721(13) 0.0449(5) Uani d 1 . .
C C18 0.37089(14) 0.68120(14) 0.66778(13) 0.0465(5) Uani d 1 . .
H H18A 0.302188 0.683749 0.693469 0.056 Uiso calc 1 . .
H H18B 0.414233 0.695191 0.715236 0.056 Uiso calc 1 . .
C C38 0.67231(14) 1.14153(14) 0.19001(13) 0.0441(5) Uani d 1 . .
H H38 0.739440 1.115735 0.201778 0.053 Uiso calc 1 . .
C C7 0.82248(14) 0.68111(14) 0.82976(13) 0.0446(5) Uani d 1 . .
H H7A 0.801097 0.752783 0.824889 0.054 Uiso calc 1 . .
H H7B 0.890500 0.668216 0.854318 0.054 Uiso calc 1 . .
C C6 0.73257(15) 0.65074(16) 0.98476(14) 0.0527(5) Uani d 1 . .
H H6 0.760252 0.706035 0.998924 0.063 Uiso calc 1 . .
C C60 0.96534(14) 0.15976(13) 0.44522(13) 0.0460(5) Uani d 1 . .
H H60A 0.905811 0.150970 0.486095 0.055 Uiso calc 1 . .
H H60B 1.023403 0.157974 0.484386 0.055 Uiso calc 1 . .
C C3 0.65294(15) 0.49063(16) 0.94546(14) 0.0538(5) Uani d 1 . .
H H3 0.625285 0.434840 0.932358 0.065 Uiso calc 1 . .
C C5 0.67191(16) 0.59929(18) 1.04993(15) 0.0621(6) Uani d 1 . .
H H5 0.658013 0.619035 1.108186 0.075 Uiso calc 1 . .
C C35 0.47834(16) 1.21551(16) 0.15369(15) 0.0571(6) Uani d 1 . .
H H35 0.411190 1.240535 0.141004 0.069 Uiso calc 1 . .
C C37 0.65043(16) 1.21825(15) 0.11596(13) 0.0519(5) Uani d 1 . .
H H37 0.702470 1.246062 0.078107 0.062 Uiso calc 1 . .
C C46 0.82522(16) 0.68509(14) 0.32410(14) 0.0539(5) Uani d 1 . .
H H46A 0.877430 0.710401 0.355316 0.065 Uiso calc 1 . .
H H46B 0.767420 0.677151 0.367347 0.065 Uiso calc 1 . .
C C36 0.55313(17) 1.25446(16) 0.09699(14) 0.0586(6) Uani d 1 . .
H H36 0.537753 1.305984 0.045100 0.070 Uiso calc 1 . .
C C54 0.88872(13) 0.36655(15) 0.12043(13) 0.0460(5) Uani d 1 . .
C C26A 0.3268(13) 0.8511(13) 0.2925(11) 0.052(4) Uani d 0.51(2) A 1
C C53 0.86549(14) 0.43764(16) 0.18628(14) 0.0526(5) Uani d 1 . .
H H53A 0.866193 0.506736 0.152447 0.063 Uiso calc 1 . .
H H53B 0.798913 0.430224 0.215313 0.063 Uiso calc 1 . .
C C24 0.36813(15) 0.54799(17) 0.57460(16) 0.0593(6) Uani d 1 . .
H H24 0.325199 0.592446 0.532462 0.071 Uiso calc 1 . .
C C4 0.63186(16) 0.51924(19) 1.02968(15) 0.0628(6) Uani d 1 . .
H H4 0.589589 0.483628 1.073848 0.075 Uiso calc 1 . .
C C59 0.90289(15) 0.26572(16) 0.15303(15) 0.0553(5) Uani d 1 . .
H H59 0.900312 0.241167 0.218092 0.066 Uiso calc 1 . .
C C20 0.46373(16) 0.51275(16) 0.71112(16) 0.0603(6) Uani d 1 . .
H H20 0.488034 0.532978 0.763544 0.072 Uiso calc 1 . .
C C66 1.07103(16) 0.06351(16) 0.34243(16) 0.0632(6) Uani d 1 . .
H H66 1.123294 0.101643 0.349060 0.076 Uiso calc 1 . .
C C62 0.90766(16) 0.02384(16) 0.37733(16) 0.0596(6) Uani d 1 . .
H H62 0.845350 0.034086 0.408067 0.071 Uiso calc 1 . .
C C58 0.92065(16) 0.20021(18) 0.09315(17) 0.0643(6) Uani d 1 . .
H H58 0.930273 0.130964 0.116745 0.077 Uiso calc 1 . .
C C52 0.86359(17) 0.78305(17) 0.16801(15) 0.0619(6) Uani d 1 . .
H H52 0.930286 0.753500 0.174210 0.074 Uiso calc 1 . .
C C25 0.31539(16) 0.83749(19) 0.39921(16) 0.0687(7) Uani d 1 . .
H H25A 0.244685 0.852198 0.416431 0.082 Uiso calc 0.51(2) A 1
H H25B 0.336939 0.767736 0.427390 0.082 Uiso calc 0.51(2) A 1
H H25C 0.335870 0.768489 0.430378 0.082 Uiso calc 0.49(2) A 2
H H25D 0.245037 0.853653 0.416793 0.082 Uiso calc 0.49(2) A 2
C C48 0.69896(17) 0.79881(17) 0.22646(17) 0.0687(7) Uani d 1 . .
H H48 0.650383 0.780212 0.273145 0.082 Uiso calc 1 . .
C C65 1.08616(18) -0.00778(18) 0.28739(18) 0.0742(7) Uani d 1 . .
H H65 1.148122 -0.017859 0.256035 0.089 Uiso calc 1 . .
C C64 1.0114(2) -0.06416(18) 0.27803(18) 0.0757(7) Uani d 1 . .
H H64 1.021546 -0.113934 0.240950 0.091 Uiso calc 1 . .
C C63 0.92267(19) -0.04776(18) 0.32256(19) 0.0766(7) Uani d 1 . .
H H63 0.870495 -0.085994 0.315895 0.092 Uiso calc 1 . .
C C50 0.7426(2) 0.89517(18) 0.08043(19) 0.0829(8) Uani d 1 . .
H H50 0.725121 0.944114 0.027095 0.099 Uiso calc 1 . .
C C23 0.39563(19) 0.4525(2) 0.5595(2) 0.0768(8) Uani d 1 . .
H H23 0.372123 0.432234 0.506699 0.092 Uiso calc 1 . .
C C51 0.8371(2) 0.85186(19) 0.08964(18) 0.0807(8) Uani d 1 . .
H H51 0.885222 0.868952 0.042034 0.097 Uiso calc 1 . .
C C22 0.4562(2) 0.3876(2) 0.6199(2) 0.0833(9) Uani d 1 . .
H H22 0.474983 0.322286 0.609220 0.100 Uiso calc 1 . .
C C55 0.89481(17) 0.40077(19) 0.02617(15) 0.0704(7) Uani d 1 . .
H H55 0.886999 0.470041 0.002465 0.084 Uiso calc 1 . .
C C31A 0.3658(14) 0.9309(12) 0.2398(11) 0.063(3) Uani d 0.51(2) A 1
H H31A 0.385684 0.980911 0.269164 0.076 Uiso calc 0.51(2) A 1
C C57 0.92445(18) 0.2350(2) -0.00055(18) 0.0784(7) Uani d 1 . .
H H57 0.935565 0.189737 -0.042172 0.094 Uiso calc 1 . .
C C21 0.49015(19) 0.41673(19) 0.6964(2) 0.0791(8) Uani d 1 . .
H H21 0.531595 0.371278 0.739166 0.095 Uiso calc 1 . .
C C49 0.6719(2) 0.8692(2) 0.1471(2) 0.0881(8) Uani d 1 . .
H H49 0.605274 0.898598 0.139658 0.106 Uiso calc 1 . .
C C56 0.9123(2) 0.3346(2) -0.03458(17) 0.0875(9) Uani d 1 . .
H H56 0.915831 0.358599 -0.099702 0.105 Uiso calc 1 . .
C C30A 0.3771(13) 0.9402(11) 0.1434(9) 0.075(3) Uani d 0.51(2) A 1
H H30A 0.405262 0.996010 0.108618 0.090 Uiso calc 0.51(2) A 1
C C27A 0.2971(14) 0.7812(11) 0.2453(10) 0.081(4) Uani d 0.51(2) A 1
H H27A 0.270088 0.724670 0.279913 0.097 Uiso calc 0.51(2) A 1
C C28A 0.3058(15) 0.7916(9) 0.1490(9) 0.093(4) Uani d 0.51(2) A 1
H H28A 0.282308 0.743992 0.118686 0.112 Uiso calc 0.51(2) A 1
C C29A 0.3483(12) 0.8706(9) 0.0978(10) 0.079(3) Uani d 0.51(2) A 1
H H29A 0.357499 0.876937 0.032428 0.095 Uiso calc 0.51(2) A 1
C C26B 0.3215(13) 0.8412(13) 0.3011(12) 0.051(4) Uani d 0.49(2) A 2
C C31B 0.3788(16) 0.9023(14) 0.2421(11) 0.068(4) Uani d 0.49(2) A 2
H H31B 0.421729 0.940334 0.266418 0.081 Uiso calc 0.49(2) A 2
C C27B 0.2617(10) 0.7844(11) 0.2661(11) 0.065(3) Uani d 0.49(2) A 2
H H27B 0.223593 0.740430 0.306852 0.078 Uiso calc 0.49(2) A 2
C C28B 0.2572(13) 0.7914(10) 0.1718(11) 0.090(4) Uani d 0.49(2) A 2
H H28B 0.216189 0.751400 0.147824 0.108 Uiso calc 0.49(2) A 2
C C29B 0.3101(14) 0.8543(14) 0.1121(11) 0.100(5) Uani d 0.49(2) A 2
H H29B 0.303156 0.861116 0.046881 0.120 Uiso calc 0.49(2) A 2
C C30B 0.3739(15) 0.9083(16) 0.1467(11) 0.100(5) Uani d 0.49(2) A 2
H H30B 0.414359 0.949476 0.105491 0.120 Uiso calc 0.49(2) A 2

loop_
_atom_site_aniso_label
_atom_site_aniso_U_11
_atom_site_aniso_U_22
_atom_site_aniso_U_33
_atom_site_aniso_U_12
_atom_site_aniso_U_13
_atom_site_aniso_U_23
O1 0.0425(7) 0.0396(7) 0.0370(7) -0.0021(6) -0.0012(6) 0.0001(6)
O5 0.0440(7) 0.0450(8) 0.0441(8) -0.0155(6) -0.0038(6) 0.0074(6)
O9 0.0442(7) 0.0450(8) 0.0391(7) 0.0011(6) -0.0015(6) -0.0089(6)
O6 0.0566(8) 0.0372(7) 0.0355(7) 0.0030(6) 0.0003(6) -0.0068(6)
O3 0.0449(7) 0.0480(8) 0.0479(8) -0.0125(6) 0.0077(6) -0.0012(6)
O8 0.0674(9) 0.0292(7) 0.0424(8) 0.0033(6) 0.0007(6) -0.0046(6)
O10 0.0659(9) 0.0304(7) 0.0438(8) 0.0034(6) -0.0007(6) -0.0077(6)
O4 0.0454(8) 0.0537(9) 0.0502(8) -0.0100(6) -0.0079(6) -0.0017(7)
O2 0.0461(8) 0.0619(10) 0.0503(8) -0.0072(7) 0.0055(7) 0.0077(7)
O7 0.0786(10) 0.0374(8) 0.0426(8) 0.0016(7) -0.0059(7) -0.0027(6)
C12 0.0443(11) 0.0317(9) 0.0351(10) -0.0066(8) 0.0023(8) -0.0085(8)
C16 0.0504(11) 0.0311(9) 0.0317(9) -0.0106(8) -0.0006(8) -0.0038(7)
C14 0.0424(11) 0.0367(10) 0.0367(10) -0.0117(8) 0.0073(8) -0.0102(8)
C15 0.0392(10) 0.0358(10) 0.0382(10) -0.0078(8) -0.0011(8) -0.0098(8)
C32 0.0415(10) 0.0346(10) 0.0415(10) -0.0091(8) 0.0022(8) -0.0021(8)
C2 0.0431(11) 0.0438(11) 0.0351(10) -0.0016(9) -0.0046(8) -0.0042(8)
C17 0.0433(11) 0.0351(10) 0.0367(10) -0.0107(8) 0.0018(8) -0.0047(8)
C13 0.0493(11) 0.0313(9) 0.0355(10) -0.0075(8) 0.0028(9) -0.0050(8)
C11 0.0475(11) 0.0313(10) 0.0388(10) -0.0080(8) 0.0027(9) -0.0031(8)
C42 0.0447(11) 0.0316(10) 0.0386(10) -0.0016(8) -0.0004(8) -0.0018(8)
C43 0.0427(11) 0.0378(10) 0.0364(10) -0.0004(8) -0.0011(8) -0.0071(8)
C41 0.0426(10) 0.0331(10) 0.0430(11) -0.0018(8) 0.0011(8) -0.0081(8)
C9 0.0491(11) 0.0370(10) 0.0317(10) -0.0030(8) -0.0019(8) -0.0073(8)
C1 0.0426(10) 0.0404(11) 0.0385(10) 0.0036(8) -0.0083(8) -0.0090(8)
C33 0.0442(11) 0.0324(9) 0.0337(10) -0.0039(8) 0.0011(8) -0.0049(8)
C44 0.0427(10) 0.0322(10) 0.0446(11) -0.0004(8) -0.0001(8) -0.0107(8)
C10 0.0528(11) 0.0403(11) 0.0383(10) -0.0108(9) -0.0007(9) -0.0070(8)
C40 0.0401(10) 0.0346(10) 0.0387(10) -0.0035(8) 0.0009(8) -0.0061(8)
C39 0.0458(11) 0.0360(10) 0.0431(11) -0.0052(8) 0.0004(9) -0.0079(9)
C8 0.0397(10) 0.0358(10) 0.0434(11) -0.0025(8) -0.0039(8) -0.0027(8)
C19 0.0442(11) 0.0434(11) 0.0455(11) -0.0163(9) 0.0103(9) -0.0082(9)
C45 0.0462(11) 0.0338(10) 0.0423(11) -0.0028(8) -0.0004(8) -0.0029(8)
C61 0.0525(12) 0.0298(10) 0.0494(12) 0.0009(8) -0.0037(9) -0.0061(8)
C34 0.0466(12) 0.0433(11) 0.0462(12) -0.0068(9) 0.0023(9) -0.0004(9)
C47 0.0615(13) 0.0285(10) 0.0451(11) -0.0020(9) -0.0040(10) -0.0086(8)
C18 0.0534(12) 0.0438(11) 0.0416(11) -0.0146(9) 0.0132(9) -0.0044(9)
C38 0.0462(11) 0.0440(11) 0.0406(11) -0.0061(9) 0.0029(9) -0.0043(9)
C7 0.0485(11) 0.0372(10) 0.0496(12) -0.0055(9) -0.0086(9) -0.0095(9)
C6 0.0576(13) 0.0541(13) 0.0481(12) 0.0066(10) -0.0134(10) -0.0189(10)
C60 0.0590(12) 0.0301(10) 0.0471(12) -0.0038(9) 0.0019(9) -0.0036(8)
C3 0.0573(12) 0.0578(14) 0.0453(12) -0.0120(10) 0.0036(10) -0.0051(10)
C5 0.0641(14) 0.0801(17) 0.0397(12) 0.0103(12) -0.0001(11) -0.0162(12)
C35 0.0555(13) 0.0547(13) 0.0558(13) 0.0043(10) -0.0093(11) -0.0010(11)
C37 0.0637(14) 0.0485(12) 0.0411(11) -0.0102(11) 0.0088(10) -0.0023(9)
C46 0.0782(14) 0.0322(11) 0.0500(12) 0.0032(10) -0.0033(10) -0.0094(9)
C36 0.0771(16) 0.0485(13) 0.0436(12) -0.0032(11) -0.0044(11) 0.0060(10)
C54 0.0406(11) 0.0558(13) 0.0399(11) 0.0013(9) -0.0050(9) -0.0079(9)
C26A 0.050(6) 0.054(6) 0.055(6) -0.019(4) -0.027(5) -0.002(4)
C53 0.0533(12) 0.0540(13) 0.0484(12) 0.0059(10) -0.0110(10) -0.0093(10)
C24 0.0581(13) 0.0613(15) 0.0653(15) -0.0213(11) 0.0024(11) -0.0209(12)
C4 0.0625(14) 0.0784(17) 0.0442(13) -0.0059(12) 0.0084(11) -0.0059(12)
C59 0.0624(13) 0.0551(14) 0.0496(12) -0.0092(11) 0.0002(10) -0.0118(11)
C20 0.0715(15) 0.0524(14) 0.0549(14) -0.0148(11) 0.0076(11) -0.0022(11)
C66 0.0613(14) 0.0509(13) 0.0808(17) -0.0046(11) 0.0063(12) -0.0240(12)
C62 0.0574(13) 0.0490(13) 0.0758(16) -0.0046(10) -0.0024(11) -0.0211(12)
C58 0.0718(15) 0.0589(15) 0.0639(15) -0.0035(12) -0.0027(12) -0.0181(12)
C52 0.0658(14) 0.0609(15) 0.0550(14) -0.0097(11) -0.0047(11) 0.0013(11)
C25 0.0568(14) 0.0909(19) 0.0605(15) -0.0380(13) -0.0102(11) 0.0001(13)
C48 0.0694(16) 0.0623(15) 0.0692(16) 0.0072(12) 0.0003(12) -0.0085(13)
C65 0.0716(16) 0.0647(16) 0.0894(19) 0.0102(13) 0.0058(14) -0.0348(14)
C64 0.0864(18) 0.0556(15) 0.0918(19) 0.0132(13) -0.0182(15) -0.0395(14)
C63 0.0731(17) 0.0625(16) 0.105(2) -0.0088(13) -0.0119(15) -0.0405(15)
C50 0.129(2) 0.0510(15) 0.0602(17) 0.0119(16) -0.0198(17) 0.0010(12)
C23 0.0809(18) 0.0714(18) 0.093(2) -0.0315(15) 0.0206(15) -0.0434(16)
C51 0.106(2) 0.0658(17) 0.0635(17) -0.0126(16) -0.0011(15) 0.0060(13)
C22 0.0860(19) 0.0518(16) 0.118(3) -0.0198(14) 0.0371(18) -0.0310(17)
C55 0.0868(17) 0.0682(16) 0.0456(13) 0.0260(13) -0.0041(12) -0.0040(12)
C31A 0.074(7) 0.061(6) 0.058(5) -0.025(6) -0.019(4) -0.005(4)
C57 0.0926(18) 0.084(2) 0.0584(16) 0.0189(15) -0.0060(13) -0.0296(14)
C21 0.0790(17) 0.0513(15) 0.099(2) -0.0028(13) 0.0122(15) 0.0014(15)
C49 0.0882(19) 0.081(2) 0.085(2) 0.0323(15) -0.0213(17) -0.0130(16)
C56 0.123(2) 0.085(2) 0.0440(14) 0.0311(17) -0.0040(14) -0.0116(14)
C30A 0.101(6) 0.078(6) 0.046(4) -0.023(4) -0.029(4) 0.001(3)
C27A 0.127(11) 0.043(4) 0.074(6) -0.021(7) -0.021(6) -0.003(4)
C28A 0.159(11) 0.054(4) 0.073(6) -0.011(7) -0.029(7) -0.020(4)
C29A 0.113(9) 0.064(5) 0.064(5) 0.001(5) -0.019(5) -0.021(4)
C26B 0.047(6) 0.042(5) 0.060(6) 0.005(4) -0.008(4) -0.007(4)
C31B 0.070(6) 0.087(10) 0.050(5) -0.019(7) -0.011(4) -0.015(6)
C27B 0.071(6) 0.044(4) 0.081(7) -0.008(4) -0.031(5) -0.007(4)
C28B 0.128(9) 0.056(4) 0.097(8) 0.003(6) -0.042(6) -0.040(5)
C29B 0.123(11) 0.120(9) 0.066(7) -0.025(9) -0.022(7) -0.030(6)
C30B 0.108(7) 0.133(13) 0.064(6) -0.038(8) 0.006(5) -0.017(7)

loop_
_atom_type_symbol
_atom_type_description
_atom_type_scat_dispersion_real
_atom_type_scat_dispersion_imag
_atom_type_scat_source
C C 0.0033 0.0016 'International Tables Vol C Tables 4.2.6.8 and 6.1.1.4'
H H 0.0000 0.0000 'International Tables Vol C Tables 4.2.6.8 and 6.1.1.4'
O O 0.0106 0.0060 'International Tables Vol C Tables 4.2.6.8 and 6.1.1.4'

loop_
_geom_angle_atom_site_label_1
_geom_angle_atom_site_label_2
_geom_angle_atom_site_label_3
_geom_angle_site_symmetry_1
_geom_angle_site_symmetry_3
_geom_angle
_geom_angle_publ_flag
C11 O1 C8 . . 117.58(13) ?
C16 O5 C32 . . 117.65(13) ?
C43 O9 C53 . . 119.17(13) ?
C39 O6 C9 . . 117.90(14) ?
C14 O3 C18 . . 118.52(14) ?
C42 O8 C46 . . 116.78(14) ?
C44 O10 C60 . . 117.86(14) ?
C15 O4 C25 . . 116.35(16) ?
C17 C12 C11 . . 116.74(16) ?
C13 C12 C17 . . 120.95(17) ?
C13 C12 C11 . . 122.30(16) ?
O5 C16 C15 . . 115.94(16) ?
O5 C16 C17 . . 124.12(16) ?
C17 C16 C15 . . 119.95(16) ?
O3 C14 C15 . . 114.43(16) ?
O3 C14 C13 . . 124.85(16) ?
C13 C14 C15 . . 120.69(16) ?
O4 C15 C16 . . 118.69(16) ?
O4 C15 C14 . . 121.50(16) ?
C14 C15 C16 . . 119.54(16) ?
O5 C32 H32A . . 109.9 ?
O5 C32 H32B . . 109.9 ?
O5 C32 C33 . . 108.95(14) ?
H32A C32 H32B . . 108.3 ?
C33 C32 H32A . . 109.9 ?
C33 C32 H32B . . 109.9 ?
C1 C2 C10 . . 121.43(16) ?
C3 C2 C1 . . 118.96(18) ?
C3 C2 C10 . . 119.60(17) ?
C12 C17 H17 . . 120.2 ?
C16 C17 C12 . . 119.69(16) ?
C16 C17 H17 . . 120.2 ?
C12 C13 H13 . . 120.4 ?
C14 C13 C12 . . 119.13(17) ?
C14 C13 H13 . . 120.4 ?
O1 C11 C12 . . 112.21(15) ?
O2 C11 O1 . . 124.09(17) ?
O2 C11 C12 . . 123.69(17) ?
O8 C42 C43 . . 115.48(16) ?
O8 C42 C41 . . 124.77(16) ?
C43 C42 C41 . . 119.75(16) ?
O9 C43 C42 . . 122.38(16) ?
O9 C43 C44 . . 117.55(16) ?
C42 C43 C44 . . 119.90(16) ?
C42 C41 H41 . . 120.2 ?
C40 C41 C42 . . 119.61(17) ?
C40 C41 H41 . . 120.2 ?
O6 C9 H9 . . 109.6 ?
O6 C9 C10 . . 110.23(14) ?
O6 C9 C8 . . 106.40(14) ?
C10 C9 H9 . . 109.6 ?
C8 C9 H9 . . 109.6 ?
C8 C9 C10 . . 111.49(15) ?
C2 C1 C7 . . 121.32(17) ?
C6 C1 C2 . . 118.71(18) ?
C6 C1 C7 . . 119.95(18) ?
C34 C33 C32 . . 122.35(16) ?
C34 C33 C38 . . 118.71(17) ?
C38 C33 C32 . . 118.88(16) ?
O10 C44 C43 . . 114.18(16) ?
O10 C44 C45 . . 125.47(16) ?
C45 C44 C43 . . 120.34(17) ?
C2 C10 C9 . . 111.68(15) ?
C2 C10 H10A . . 109.3 ?
C2 C10 H10B . . 109.3 ?
C9 C10 H10A . . 109.3 ?
C9 C10 H10B . . 109.3 ?
H10A C10 H10B . . 107.9 ?
C41 C40 C39 . . 120.78(17) ?
C41 C40 C45 . . 121.34(17) ?
C45 C40 C39 . . 117.86(16) ?
O6 C39 C40 . . 111.25(15) ?
O7 C39 O6 . . 123.21(17) ?
O7 C39 C40 . . 125.54(17) ?
O1 C8 C9 . . 107.65(14) ?
O1 C8 H8 . . 110.4 ?
O1 C8 C7 . . 108.16(14) ?
C9 C8 H8 . . 110.4 ?
C9 C8 C7 . . 109.86(15) ?
C7 C8 H8 . . 110.4 ?
C24 C19 C18 . . 120.7(2) ?
C24 C19 C20 . . 118.7(2) ?
C20 C19 C18 . . 120.56(19) ?
C44 C45 C40 . . 118.89(17) ?
C44 C45 H45 . . 120.6 ?
C40 C45 H45 . . 120.6 ?
C66 C61 C60 . . 120.66(18) ?
C62 C61 C60 . . 121.23(18) ?
C62 C61 C66 . . 118.10(19) ?
C33 C34 H34 . . 119.7 ?
C33 C34 C35 . . 120.52(18) ?
C35 C34 H34 . . 119.7 ?
C52 C47 C46 . . 121.10(19) ?
C52 C47 C48 . . 118.6(2) ?
C48 C47 C46 . . 120.24(19) ?
O3 C18 C19 . . 113.55(15) ?
O3 C18 H18A . . 108.9 ?
O3 C18 H18B . . 108.9 ?
C19 C18 H18A . . 108.9 ?
C19 C18 H18B . . 108.9 ?
H18A C18 H18B . . 107.7 ?
C33 C38 H38 . . 119.6 ?
C37 C38 C33 . . 120.76(18) ?
C37 C38 H38 . . 119.6 ?
C1 C7 H7A . . 108.6 ?
C1 C7 H7B . . 108.6 ?
C8 C7 C1 . . 114.63(15) ?
C8 C7 H7A . . 108.6 ?
C8 C7 H7B . . 108.6 ?
H7A C7 H7B . . 107.6 ?
C1 C6 H6 . . 119.2 ?
C5 C6 C1 . . 121.6(2) ?
C5 C6 H6 . . 119.2 ?
O10 C60 C61 . . 105.85(15) ?
O10 C60 H60A . . 110.6 ?
O10 C60 H60B . . 110.6 ?
C61 C60 H60A . . 110.6 ?
C61 C60 H60B . . 110.6 ?
H60A C60 H60B . . 108.7 ?
C2 C3 H3 . . 119.3 ?
C4 C3 C2 . . 121.4(2) ?
C4 C3 H3 . . 119.3 ?
C6 C5 H5 . . 120.3 ?
C4 C5 C6 . . 119.3(2) ?
C4 C5 H5 . . 120.3 ?
C34 C35 H35 . . 119.8 ?
C36 C35 C34 . . 120.4(2) ?
C36 C35 H35 . . 119.8 ?
C38 C37 H37 . . 120.0 ?
C36 C37 C38 . . 120.01(19) ?
C36 C37 H37 . . 120.0 ?
O8 C46 C47 . . 108.61(15) ?
O8 C46 H46A . . 110.0 ?
O8 C46 H46B . . 110.0 ?
C47 C46 H46A . . 110.0 ?
C47 C46 H46B . . 110.0 ?
H46A C46 H46B . . 108.3 ?
C35 C36 C37 . . 119.59(19) ?
C35 C36 H36 . . 120.2 ?
C37 C36 H36 . . 120.2 ?
C59 C54 C53 . . 120.84(18) ?
C55 C54 C53 . . 120.6(2) ?
C55 C54 C59 . . 118.6(2) ?
C31A C26A C25 . . 122.5(11) ?
C31A C26A C27A . . 116.8(13) ?
C27A C26A C25 . . 120.7(12) ?
O9 C53 C54 . . 107.60(15) ?
O9 C53 H53A . . 110.2 ?
O9 C53 H53B . . 110.2 ?
C54 C53 H53A . . 110.2 ?
C54 C53 H53B . . 110.2 ?
H53A C53 H53B . . 108.5 ?
C19 C24 H24 . . 119.7 ?
C19 C24 C23 . . 120.7(2) ?
C23 C24 H24 . . 119.7 ?
C3 C4 H4 . . 120.0 ?
C5 C4 C3 . . 120.0(2) ?
C5 C4 H4 . . 120.0 ?
C54 C59 H59 . . 119.4 ?
C58 C59 C54 . . 121.2(2) ?
C58 C59 H59 . . 119.4 ?
C19 C20 H20 . . 119.7 ?
C19 C20 C21 . . 120.5(2) ?
C21 C20 H20 . . 119.7 ?
C61 C66 H66 . . 119.4 ?
C61 C66 C65 . . 121.2(2) ?
C65 C66 H66 . . 119.4 ?
C61 C62 H62 . . 119.6 ?
C61 C62 C63 . . 120.8(2) ?
C63 C62 H62 . . 119.6 ?
C59 C58 H58 . . 120.1 ?
C57 C58 C59 . . 119.7(2) ?
C57 C58 H58 . . 120.1 ?
C47 C52 H52 . . 119.4 ?
C47 C52 C51 . . 121.2(2) ?
C51 C52 H52 . . 119.4 ?
O4 C25 C26A . . 111.1(6) ?
O4 C25 H25A . . 109.4 ?
O4 C25 H25B . . 109.4 ?
O4 C25 H25C . . 108.1 ?
O4 C25 H25D . . 108.1 ?
C26A C25 H25A . . 109.4 ?
C26A C25 H25B . . 109.4 ?
H25A C25 H25B . . 108.0 ?
H25C C25 H25D . . 107.3 ?
C26B C25 O4 . . 116.6(7) ?
C26B C25 H25C . . 108.1 ?
C26B C25 H25D . . 108.1 ?
C47 C48 H48 . . 119.8 ?
C47 C48 C49 . . 120.3(2) ?
C49 C48 H48 . . 119.8 ?
C66 C65 H65 . . 120.0 ?
C64 C65 C66 . . 119.9(2) ?
C64 C65 H65 . . 120.0 ?
C65 C64 H64 . . 120.4 ?
C63 C64 C65 . . 119.2(2) ?
C63 C64 H64 . . 120.4 ?
C62 C63 H63 . . 119.6 ?
C64 C63 C62 . . 120.7(2) ?
C64 C63 H63 . . 119.6 ?
C51 C50 H50 . . 119.7 ?
C51 C50 C49 . . 120.7(2) ?
C49 C50 H50 . . 119.7 ?
C24 C23 H23 . . 119.9 ?
C22 C23 C24 . . 120.3(3) ?
C22 C23 H23 . . 119.9 ?
C52 C51 H51 . . 120.0 ?
C50 C51 C52 . . 120.0(3) ?
C50 C51 H51 . . 120.0 ?
C23 C22 H22 . . 120.0 ?
C23 C22 C21 . . 119.9(3) ?
C21 C22 H22 . . 120.0 ?
C54 C55 H55 . . 119.8 ?
C54 C55 C56 . . 120.4(2) ?
C56 C55 H55 . . 119.8 ?
C26A C31A H31A . . 119.4 ?
C26A C31A C30A . . 121.2(13) ?
C30A C31A H31A . . 119.4 ?
C58 C57 H57 . . 119.9 ?
C56 C57 C58 . . 120.2(2) ?
C56 C57 H57 . . 119.9 ?
C20 C21 H21 . . 120.1 ?
C22 C21 C20 . . 119.9(3) ?
C22 C21 H21 . . 120.1 ?
C48 C49 H49 . . 120.4 ?
C50 C49 C48 . . 119.2(2) ?
C50 C49 H49 . . 120.4 ?
C55 C56 H56 . . 120.0 ?
C57 C56 C55 . . 119.9(2) ?
C57 C56 H56 . . 120.0 ?
C31A C30A H30A . . 119.3 ?
C29A C30A C31A . . 121.4(12) ?
C29A C30A H30A . . 119.3 ?
C26A C27A H27A . . 118.9 ?
C28A C27A C26A . . 122.2(12) ?
C28A C27A H27A . . 118.9 ?
C27A C28A H28A . . 120.1 ?
C29A C28A C27A . . 119.9(11) ?
C29A C28A H28A . . 120.1 ?
C30A C29A C28A . . 118.4(12) ?
C30A C29A H29A . . 120.8 ?
C28A C29A H29A . . 120.8 ?
C31B C26B C25 . . 123.2(12) ?
C27B C26B C25 . . 116.6(13) ?
C27B C26B C31B . . 120.1(14) ?
C26B C31B H31B . . 120.1 ?
C26B C31B C30B . . 119.7(15) ?
C30B C31B H31B . . 120.1 ?
C26B C27B H27B . . 120.2 ?
C28B C27B C26B . . 119.6(12) ?
C28B C27B H27B . . 120.2 ?
C27B C28B H28B . . 119.3 ?
C29B C28B C27B . . 121.4(12) ?
C29B C28B H28B . . 119.3 ?
C28B C29B H29B . . 120.3 ?
C28B C29B C30B . . 119.5(12) ?
C30B C29B H29B . . 120.3 ?
C31B C30B H30B . . 120.2 ?
C29B C30B C31B . . 119.7(13) ?
C29B C30B H30B . . 120.2 ?

loop_
_geom_bond_atom_site_label_1
_geom_bond_atom_site_label_2
_geom_bond_site_symmetry_2
_geom_bond_distance
_geom_bond_publ_flag
O1 C11 . 1.349(2) ?
O1 C8 . 1.467(2) ?
O5 C16 . 1.3669(19) ?
O5 C32 . 1.4231(19) ?
O9 C43 . 1.377(2) ?
O9 C53 . 1.436(2) ?
O6 C9 . 1.445(2) ?
O6 C39 . 1.352(2) ?
O3 C14 . 1.377(2) ?
O3 C18 . 1.441(2) ?
O8 C42 . 1.368(2) ?
O8 C46 . 1.436(2) ?
O10 C44 . 1.368(2) ?
O10 C60 . 1.435(2) ?
O4 C15 . 1.373(2) ?
O4 C25 . 1.445(2) ?
O2 C11 . 1.209(2) ?
O7 C39 . 1.211(2) ?
C12 C17 . 1.390(2) ?
C12 C13 . 1.389(2) ?
C12 C11 . 1.481(3) ?
C16 C15 . 1.400(2) ?
C16 C17 . 1.385(2) ?
C14 C15 . 1.393(2) ?
C14 C13 . 1.385(2) ?
C32 H32A . 0.9900 ?
C32 H32B . 0.9900 ?
C32 C33 . 1.506(2) ?
C2 C1 . 1.394(2) ?
C2 C10 . 1.511(2) ?
C2 C3 . 1.392(2) ?
C17 H17 . 0.9500 ?
C13 H13 . 0.9500 ?
C42 C43 . 1.390(2) ?
C42 C41 . 1.390(2) ?
C43 C44 . 1.403(2) ?
C41 H41 . 0.9500 ?
C41 C40 . 1.386(2) ?
C9 H9 . 1.0000 ?
C9 C10 . 1.515(2) ?
C9 C8 . 1.508(2) ?
C1 C7 . 1.515(3) ?
C1 C6 . 1.393(2) ?
C33 C34 . 1.379(2) ?
C33 C38 . 1.387(2) ?
C44 C45 . 1.383(2) ?
C10 H10A . 0.9900 ?
C10 H10B . 0.9900 ?
C40 C39 . 1.481(2) ?
C40 C45 . 1.391(2) ?
C8 H8 . 1.0000 ?
C8 C7 . 1.510(2) ?
C19 C18 . 1.496(3) ?
C19 C24 . 1.377(3) ?
C19 C20 . 1.381(3) ?
C45 H45 . 0.9500 ?
C61 C60 . 1.497(2) ?
C61 C66 . 1.377(3) ?
C61 C62 . 1.372(3) ?
C34 H34 . 0.9500 ?
C34 C35 . 1.384(3) ?
C47 C46 . 1.494(3) ?
C47 C52 . 1.370(3) ?
C47 C48 . 1.375(3) ?
C18 H18A . 0.9900 ?
C18 H18B . 0.9900 ?
C38 H38 . 0.9500 ?
C38 C37 . 1.381(2) ?
C7 H7A . 0.9900 ?
C7 H7B . 0.9900 ?
C6 H6 . 0.9500 ?
C6 C5 . 1.380(3) ?
C60 H60A . 0.9900 ?
C60 H60B . 0.9900 ?
C3 H3 . 0.9500 ?
C3 C4 . 1.376(3) ?
C5 H5 . 0.9500 ?
C5 C4 . 1.374(3) ?
C35 H35 . 0.9500 ?
C35 C36 . 1.376(3) ?
C37 H37 . 0.9500 ?
C37 C36 . 1.378(3) ?
C46 H46A . 0.9900 ?
C46 H46B . 0.9900 ?
C36 H36 . 0.9500 ?
C54 C53 . 1.504(3) ?
C54 C59 . 1.379(3) ?
C54 C55 . 1.375(3) ?
C26A C25 . 1.542(16) ?
C26A C31A . 1.368(13) ?
C26A C27A . 1.395(13) ?
C53 H53A . 0.9900 ?
C53 H53B . 0.9900 ?
C24 H24 . 0.9500 ?
C24 C23 . 1.387(3) ?
C4 H4 . 0.9500 ?
C59 H59 . 0.9500 ?
C59 C58 . 1.372(3) ?
C20 H20 . 0.9500 ?
C20 C21 . 1.389(3) ?
C66 H66 . 0.9500 ?
C66 C65 . 1.381(3) ?
C62 H62 . 0.9500 ?
C62 C63 . 1.382(3) ?
C58 H58 . 0.9500 ?
C58 C57 . 1.367(3) ?
C52 H52 . 0.9500 ?
C52 C51 . 1.376(3) ?
C25 H25A . 0.9900 ?
C25 H25B . 0.9900 ?
C25 H25C . 0.9900 ?
C25 H25D . 0.9900 ?
C25 C26B . 1.428(17) ?
C48 H48 . 0.9500 ?
C48 C49 . 1.399(3) ?
C65 H65 . 0.9500 ?
C65 C64 . 1.375(3) ?
C64 H64 . 0.9500 ?
C64 C63 . 1.362(3) ?
C63 H63 . 0.9500 ?
C50 H50 . 0.9500 ?
C50 C51 . 1.353(4) ?
C50 C49 . 1.367(4) ?
C23 H23 . 0.9500 ?
C23 C22 . 1.362(4) ?
C51 H51 . 0.9500 ?
C22 H22 . 0.9500 ?
C22 C21 . 1.376(4) ?
C55 H55 . 0.9500 ?
C55 C56 . 1.389(3) ?
C31A H31A . 0.9500 ?
C31A C30A . 1.398(13) ?
C57 H57 . 0.9500 ?
C57 C56 . 1.366(3) ?
C21 H21 . 0.9500 ?
C49 H49 . 0.9500 ?
C56 H56 . 0.9500 ?
C30A H30A . 0.9500 ?
C30A C29A . 1.370(13) ?
C27A H27A . 0.9500 ?
C27A C28A . 1.393(12) ?
C28A H28A . 0.9500 ?
C28A C29A . 1.374(13) ?
C29A H29A . 0.9500 ?
C26B C31B . 1.372(14) ?
C26B C27B . 1.370(13) ?
C31B H31B . 0.9500 ?
C31B C30B . 1.389(14) ?
C27B H27B . 0.9500 ?
C27B C28B . 1.369(13) ?
C28B H28B . 0.9500 ?
C28B C29B . 1.356(13) ?
C29B H29B . 0.9500 ?
C29B C30B . 1.377(13) ?
C30B H30B . 0.9500 ?

loop_
_geom_torsion_atom_site_label_1
_geom_torsion_atom_site_label_2
_geom_torsion_atom_site_label_3
_geom_torsion_atom_site_label_4
_geom_torsion_site_symmetry_1
_geom_torsion_site_symmetry_2
_geom_torsion_site_symmetry_3
_geom_torsion_site_symmetry_4
_geom_torsion
_geom_torsion_publ_flag
O1 C8 C7 C1 . . . . 74.96(19) ?
O5 C16 C15 O4 . . . . -3.0(2) ?
O5 C16 C15 C14 . . . . -177.08(15) ?
O5 C16 C17 C12 . . . . 178.27(16) ?
O5 C32 C33 C34 . . . . 17.9(2) ?
O5 C32 C33 C38 . . . . -164.91(16) ?
O9 C43 C44 O10 . . . . -9.6(2) ?
O9 C43 C44 C45 . . . . 170.80(15) ?
O6 C9 C10 C2 . . . . -168.72(14) ?
O6 C9 C8 O1 . . . . 65.60(17) ?
O6 C9 C8 C7 . . . . -176.84(13) ?
O3 C14 C15 O4 . . . . 1.6(2) ?
O3 C14 C15 C16 . . . . 175.52(15) ?
O3 C14 C13 C12 . . . . -176.80(15) ?
O8 C42 C43 O9 . . . . 9.6(2) ?
O8 C42 C43 C44 . . . . -175.38(15) ?
O8 C42 C41 C40 . . . . 178.27(16) ?
O10 C44 C45 C40 . . . . -177.94(16) ?
O4 C25 C26B C31B . . . . 0(2) ?
O4 C25 C26B C27B . . . . -176.3(11) ?
C16 O5 C32 C33 . . . . 179.58(14) ?
C14 O3 C18 C19 . . . . -75.6(2) ?
C15 O4 C25 C26A . . . . -101.2(7) ?
C15 O4 C25 C26B . . . . -99.7(8) ?
C15 C16 C17 C12 . . . . -1.5(3) ?
C15 C14 C13 C12 . . . . 0.9(3) ?
C32 O5 C16 C15 . . . . 175.00(15) ?
C32 O5 C16 C17 . . . . -4.8(3) ?
C32 C33 C34 C35 . . . . 178.54(18) ?
C32 C33 C38 C37 . . . . -177.22(17) ?
C2 C1 C7 C8 . . . . 12.1(2) ?
C2 C1 C6 C5 . . . . -0.6(3) ?
C2 C3 C4 C5 . . . . -0.5(3) ?
C17 C12 C13 C14 . . . . 0.3(3) ?
C17 C12 C11 O1 . . . . 157.86(15) ?
C17 C12 C11 O2 . . . . -21.6(3) ?
C17 C16 C15 O4 . . . . 176.84(16) ?
C17 C16 C15 C14 . . . . 2.7(3) ?
C13 C12 C17 C16 . . . . 0.0(3) ?
C13 C12 C11 O1 . . . . -21.4(2) ?
C13 C12 C11 O2 . . . . 159.08(18) ?
C13 C14 C15 O4 . . . . -176.39(16) ?
C13 C14 C15 C16 . . . . -2.4(3) ?
C11 O1 C8 C9 . . . . -103.96(17) ?
C11 O1 C8 C7 . . . . 137.39(15) ?
C11 C12 C17 C16 . . . . -179.32(16) ?
C11 C12 C13 C14 . . . . 179.57(16) ?
C42 O8 C46 C47 . . . . -171.52(15) ?
C42 C43 C44 O10 . . . . 175.08(15) ?
C42 C43 C44 C45 . . . . -4.5(3) ?
C42 C41 C40 C39 . . . . 177.28(16) ?
C42 C41 C40 C45 . . . . -1.4(3) ?
C43 O9 C53 C54 . . . . -143.27(16) ?
C43 C42 C41 C40 . . . . -1.5(3) ?
C43 C44 C45 C40 . . . . 1.6(3) ?
C41 C42 C43 O9 . . . . -170.62(15) ?
C41 C42 C43 C44 . . . . 4.4(3) ?
C41 C40 C39 O6 . . . . 9.9(2) ?
C41 C40 C39 O7 . . . . -170.74(18) ?
C41 C40 C45 C44 . . . . 1.4(3) ?
C9 O6 C39 O7 . . . . 3.7(3) ?
C9 O6 C39 C40 . . . . -176.96(14) ?
C9 C8 C7 C1 . . . . -42.3(2) ?
C1 C2 C10 C9 . . . . 19.5(2) ?
C1 C2 C3 C4 . . . . -0.1(3) ?
C1 C6 C5 C4 . . . . 0.1(3) ?
C33 C34 C35 C36 . . . . -1.2(3) ?
C33 C38 C37 C36 . . . . -1.6(3) ?
C44 O10 C60 C61 . . . . 174.56(14) ?
C10 C2 C1 C7 . . . . -0.3(3) ?
C10 C2 C1 C6 . . . . -178.68(16) ?
C10 C2 C3 C4 . . . . 179.24(18) ?
C10 C9 C8 O1 . . . . -54.62(19) ?
C10 C9 C8 C7 . . . . 62.94(19) ?
C39 O6 C9 C10 . . . . -83.79(18) ?
C39 O6 C9 C8 . . . . 155.19(15) ?
C39 C40 C45 C44 . . . . -177.35(16) ?
C8 O1 C11 O2 . . . . -4.8(3) ?
C8 O1 C11 C12 . . . . 175.73(14) ?
C8 C9 C10 C2 . . . . -50.8(2) ?
C19 C24 C23 C22 . . . . 0.8(3) ?
C19 C20 C21 C22 . . . . 0.9(3) ?
C45 C40 C39 O6 . . . . -171.38(15) ?
C45 C40 C39 O7 . . . . 8.0(3) ?
C61 C66 C65 C64 . . . . -0.7(4) ?
C61 C62 C63 C64 . . . . 0.2(4) ?
C34 C33 C38 C37 . . . . 0.1(3) ?
C34 C35 C36 C37 . . . . -0.3(3) ?
C47 C52 C51 C50 . . . . 0.6(4) ?
C47 C48 C49 C50 . . . . 0.1(4) ?
C18 O3 C14 C15 . . . . -179.50(15) ?
C18 O3 C14 C13 . . . . -1.7(3) ?
C18 C19 C24 C23 . . . . -178.53(18) ?
C18 C19 C20 C21 . . . . 177.71(18) ?
C38 C33 C34 C35 . . . . 1.4(3) ?
C38 C37 C36 C35 . . . . 1.7(3) ?
C7 C1 C6 C5 . . . . -179.03(18) ?
C6 C1 C7 C8 . . . . -169.56(15) ?
C6 C5 C4 C3 . . . . 0.5(3) ?
C60 O10 C44 C43 . . . . -178.52(15) ?
C60 O10 C44 C45 . . . . 1.0(3) ?
C60 C61 C66 C65 . . . . -178.3(2) ?
C60 C61 C62 C63 . . . . 178.5(2) ?
C3 C2 C1 C7 . . . . 178.99(17) ?
C3 C2 C1 C6 . . . . 0.6(3) ?
C3 C2 C10 C9 . . . . -159.78(17) ?
C46 O8 C42 C43 . . . . 178.28(16) ?
C46 O8 C42 C41 . . . . -1.5(3) ?
C46 C47 C52 C51 . . . . -177.3(2) ?
C46 C47 C48 C49 . . . . 176.9(2) ?
C54 C59 C58 C57 . . . . 0.0(3) ?
C54 C55 C56 C57 . . . . -0.6(4) ?
C26A C31A C30A C29A . . . . 1(3) ?
C26A C27A C28A C29A . . . . 2.6(19) ?
C53 O9 C43 C42 . . . . -66.1(2) ?
C53 O9 C43 C44 . . . . 118.75(18) ?
C53 C54 C59 C58 . . . . 177.68(18) ?
C53 C54 C55 C56 . . . . -177.4(2) ?
C24 C19 C18 O3 . . . . -45.5(2) ?
C24 C19 C20 C21 . . . . 0.0(3) ?
C24 C23 C22 C21 . . . . 0.1(4) ?
C59 C54 C53 O9 . . . . 52.6(2) ?
C59 C54 C55 C56 . . . . 1.7(3) ?
C59 C58 C57 C56 . . . . 1.1(4) ?
C20 C19 C18 O3 . . . . 136.81(18) ?
C20 C19 C24 C23 . . . . -0.8(3) ?
C66 C61 C60 O10 . . . . 75.4(2) ?
C66 C61 C62 C63 . . . . -0.1(3) ?
C66 C65 C64 C63 . . . . 0.8(4) ?
C62 C61 C60 O10 . . . . -103.2(2) ?
C62 C61 C66 C65 . . . . 0.3(3) ?
C58 C57 C56 C55 . . . . -0.8(4) ?
C52 C47 C46 O8 . . . . -62.4(2) ?
C52 C47 C48 C49 . . . . -1.3(3) ?
C25 O4 C15 C16 . . . . 122.73(18) ?
C25 O4 C15 C14 . . . . -63.3(2) ?
C25 C26A C31A C30A . . . . 178.7(14) ?
C25 C26A C27A C28A . . . . 179.6(11) ?
C25 C26B C31B C30B . . . . -174.2(15) ?
C25 C26B C27B C28B . . . . 174.1(12) ?
C48 C47 C46 O8 . . . . 119.4(2) ?
C48 C47 C52 C51 . . . . 1.0(3) ?
C65 C64 C63 C62 . . . . -0.6(4) ?
C23 C22 C21 C20 . . . . -0.9(4) ?
C51 C50 C49 C48 . . . . 1.6(4) ?
C55 C54 C53 O9 . . . . -128.4(2) ?
C55 C54 C59 C58 . . . . -1.4(3) ?
C31A C26A C25 O4 . . . . -15.5(18) ?
C31A C26A C27A C28A . . . . 0(2) ?
C31A C30A C29A C28A . . . . 1(2) ?
C49 C50 C51 C52 . . . . -1.9(4) ?
C27A C26A C25 O4 . . . . 164.5(13) ?
C27A C26A C31A C30A . . . . -1(3) ?
C27A C28A C29A C30A . . . . -3.0(17) ?
C26B C31B C30B C29B . . . . 1(3) ?
C26B C27B C28B C29B . . . . -1(2) ?
C31B C26B C27B C28B . . . . -2(2) ?
C27B C26B C31B C30B . . . . 2(3) ?
C27B C28B C29B C30B . . . . 4(2) ?
C28B C29B C30B C31B . . . . -4(3) ?

_cod_database_fobs_code 2022277
